data_1517973
loop_
_publ_author_name
'Sieber, Joshua D.'
'Chennamadhavuni, Divya'
'Fandrick, Keith R.'
'Qu, Bo'
'Han, Zhengxu S.'
'Savoie, Jolaine'
'Ma, Shengli'
'Samankumara, Lalith P.'
'Grinberg, Nelu'
'Lee, Heewon'
'Song, Jinhua J.'
'Senanayake, Chris H.'

_publ_section_title
;
 Development of New P-Chiral P,\p-Dihydrobenzooxaphosphole Hybrid Ligands
 for Asymmetric Catalysis.
;
_journal_issue 20
_journal_name_full 'Organic letters'
_journal_page_first 5494
_journal_page_last 5497
_journal_paper_doi 10.1021/ol5027798
_journal_volume 16
_journal_year 2014
_chemical_absolute_configuration unk
_chemical_formula_moiety 'C40 H46 O4 P2 Rh2, C H2 Cl2'
_chemical_formula_sum 'C41 H48 Cl2 O4 P2 Rh2'
_chemical_formula_weight 943.50
_space_group_crystal_system orthorhombic
_space_group_IT_number 19
_space_group_name_Hall 'P 2ac 2ab'
_space_group_name_H-M_alt 'P 21 21 21'
_symmetry_Int_Tables_number 19
_symmetry_space_group_name_Hall 'P 2ac 2ab'
_symmetry_space_group_name_H-M 'P 21 21 21'
_audit_creation_date 2014-08-05
_audit_creation_method
;
Olex2 1.2
(compiled 2014.06.27 svn.r2953 for OlexSys, GUI svn.r4855)
;
_cell_angle_alpha 90
_cell_angle_beta 90
_cell_angle_gamma 90
_cell_formula_units_Z 4
_cell_length_a 10.7291(2)
_cell_length_b 14.4847(3)
_cell_length_c 26.2864(5)
_cell_measurement_reflns_used 9995
_cell_measurement_temperature 100
_cell_measurement_theta_max 67.41
_cell_measurement_theta_min 4.45
_cell_volume 4085.11(14)
_computing_cell_refinement 'SAINT v8.34A (Bruker, 2013)'
_computing_data_reduction 'SAINT v8.34A (Bruker, 2013)'
_computing_molecular_graphics 'Olex2 (Dolomanov et al., 2009)'
_computing_publication_material 'Olex2 (Dolomanov et al., 2009)'
_computing_structure_refinement 'olex2.refine (Bourhis et al., 2013)'
_diffrn_ambient_temperature 100.0
_diffrn_measured_fraction_theta_full 0.9795
_diffrn_measured_fraction_theta_max 0.9795
_diffrn_measurement_device_type 'Bruker APEX-II CCD'
_diffrn_measurement_method '\f and \w scans'
_diffrn_radiation_type 'Cu K\a'
_diffrn_radiation_wavelength 1.54178
_diffrn_reflns_av_R_equivalents 0.0409
_diffrn_reflns_av_unetI/netI 0.0382
_diffrn_reflns_limit_h_max 12
_diffrn_reflns_limit_h_min -12
_diffrn_reflns_limit_k_max 17
_diffrn_reflns_limit_k_min -16
_diffrn_reflns_limit_l_max 30
_diffrn_reflns_limit_l_min -31
_diffrn_reflns_number 30213
_diffrn_reflns_theta_full 67.5744
_diffrn_reflns_theta_max 67.57
_diffrn_reflns_theta_min 3.36
_diffrn_standards_number 0
_exptl_absorpt_coefficient_mu 8.790
_exptl_absorpt_correction_T_max 0.7530
_exptl_absorpt_correction_T_min 0.5132
_exptl_absorpt_correction_type multi-scan
_exptl_absorpt_process_details
;
SADABS-2014/2 (Bruker,2014) was used for absorption correction.
wR2(int) was 0.1142 before and 0.0627 after correction.
The Ratio of minimum to maximum transmission is 0.6815.
The \l/2 correction factor is 0.00150.
;
_exptl_crystal_colour yellow
_exptl_crystal_density_diffrn 1.5340
_exptl_crystal_description plate
_exptl_crystal_F_000 1930.5752
_exptl_crystal_size_max 0.19
_exptl_crystal_size_mid 0.12
_exptl_crystal_size_min 0.065
_refine_diff_density_max 0.9203
_refine_diff_density_min -0.5505
_refine_diff_density_rms 0.1589
_refine_ls_abs_structure_details 'Flack, H. D. (1983). Acta Cryst. A39, 876-881.'
_refine_ls_abs_structure_Flack -0.002(6)
_refine_ls_d_res_high 0.8340
_refine_ls_d_res_low 13.1432
_refine_ls_goodness_of_fit_ref 0.9677
_refine_ls_hydrogen_treatment refall
_refine_ls_matrix_type full
_refine_ls_number_constraints 81
_refine_ls_number_parameters 465
_refine_ls_number_reflns 7219
_refine_ls_number_restraints 0
_refine_ls_restrained_S_all 0.9677
_refine_ls_R_factor_all 0.0249
_refine_ls_R_factor_gt 0.0227
_refine_ls_shift/su_max 0.0000
_refine_ls_shift/su_mean 0.0000
_refine_ls_structure_factor_coef Fsqd
_refine_ls_weighting_details 'w=1/[\s^2^(Fo^2^)+(0.0530P)^2^] where P=(Fo^2^+2Fc^2^)/3'
_refine_ls_weighting_scheme calc
_refine_ls_wR_factor_gt 0.0622
_refine_ls_wR_factor_ref 0.0729
_reflns_Friedel_coverage 0.960
_reflns_limit_h_max 12
_reflns_limit_h_min -12
_reflns_limit_k_max 17
_reflns_limit_k_min -17
_reflns_limit_l_max 31
_reflns_limit_l_min -31
_reflns_number_gt 6998
_reflns_number_total 7219
_reflns_threshold_expression I>=2u(I)
_cod_data_source_file ol5027798_si_002.cif
_cod_data_source_block scan_0m
_cod_depositor_comments 'Adding full bibliography for 1517973.cif.'
_cod_database_code 1517973
_olex2_refinement_description
;
1. Fixed Uiso
 At 1.2 times of:
  All C(H) groups, All C(H,H) groups
 At 1.5 times of:
  All C(H,H,H) groups
2.a Ternary CH refined with riding coordinates:
 C7(H7), C9(H9), C10(H10), C22(H22), C28(H28), C30(H30)
2.b Secondary CH2 refined with riding coordinates:
 C8(H8a,H8b), C29(H29a,H29b), C1a(H1aa,H1ab)
2.c Aromatic/amide H refined with riding coordinates:
 C5(H5), C4(H4), C3(H3), C2(H2), C16(H16), C15(H15), C14(H14), C13(H13),
 C12(H12), C37(H37), C38(H38), C39(H39), C40(H40), C27(H27), C26(H26), C41(H41),
  C25(H25), C24(H24)
2.d Idealised Me refined as rotating group:
 C18(H18a,H18b,H18c), C19(H19a,H19b,H19c), C20(H20a,H20b,H20c), C34(H34a,H34b,
 H34c), C35(H35a,H35b,H35c), C36(H36a,H36b,H36c)
;
_olex2_submission_special_instructions 'No special instructions were received'

loop_
_space_group_symop_id
_space_group_symop_operation_xyz
1 x,y,z
2 x+1/2,-y+1/2,-z
3 -x,y+1/2,-z+1/2
4 -x+1/2,-y,z+1/2

loop_
_atom_site_label
_atom_site_type_symbol
_atom_site_fract_x
_atom_site_fract_y
_atom_site_fract_z
_atom_site_U_iso_or_equiv
_atom_site_adp_type
_atom_site_occupancy
_atom_site_refinement_flags_posn
Rh1 Rh 0.18459(2) 0.587049(18) 0.770059(9) 0.01370(7) Uani 1.000000 .
Rh2 Rh 0.42366(2) 0.593093(18) 0.834253(9) 0.01306(7) Uani 1.000000 .
P1 P 0.15076(8) 0.57924(6) 0.68901(3) 0.01514(18) Uani 1.000000 .
P2 P 0.48075(9) 0.53048(6) 0.90511(3) 0.01644(19) Uani 1.000000 .
O1 O 0.1158(2) 0.42642(17) 0.63241(9) 0.0203(5) Uani 1.000000 .
O2 O 0.6416(3) 0.39134(19) 0.92460(10) 0.0254(6) Uani 1.000000 .
O3 O 0.2353(2) 0.60458(19) 0.84708(9) 0.0205(6) Uani 1.000000 .
C1 C 0.2732(4) 0.5385(3) 0.64764(13) 0.0180(8) Uani 1.000000 .
C2 C 0.3921(3) 0.5716(3) 0.63896(14) 0.0206(8) Uani 1.000000 .
C3 C 0.4718(4) 0.5259(3) 0.60606(16) 0.0266(9) Uani 1.000000 .
C4 C 0.4310(4) 0.4462(3) 0.58146(15) 0.0263(8) Uani 1.000000 .
C5 C 0.3123(4) 0.4114(3) 0.58935(14) 0.0227(8) Uani 1.000000 .
C6 C 0.2332(3) 0.4580(3) 0.62295(13) 0.0181(7) Uani 1.000000 .
C7 C 0.0602(4) 0.4722(2) 0.67556(14) 0.0195(8) Uani 1.000000 .
C8 C 0.0687(3) 0.4116(3) 0.72319(13) 0.0195(7) Uani 1.000000 .
C9 C 0.0787(3) 0.4654(2) 0.77300(14) 0.0173(7) Uani 1.000000 .
C10 C 0.0001(3) 0.5399(3) 0.78641(14) 0.0184(8) Uani 1.000000 .
C11 C -0.0292(3) 0.5655(2) 0.83988(14) 0.0170(7) Uani 1.000000 .
C12 C -0.0699(4) 0.6563(3) 0.85034(15) 0.0230(8) Uani 1.000000 .
C13 C -0.0887(4) 0.6851(3) 0.89983(16) 0.0272(9) Uani 1.000000 .
C14 C -0.0706(4) 0.6244(3) 0.94035(16) 0.0270(9) Uani 1.000000 .
C15 C -0.0327(4) 0.5344(3) 0.93047(15) 0.0237(8) Uani 1.000000 .
C16 C -0.0122(3) 0.5054(3) 0.88056(15) 0.0213(8) Uani 1.000000 .
C17 C 0.0787(4) 0.6768(3) 0.65345(15) 0.0218(8) Uani 1.000000 .
C18 C -0.0445(4) 0.7014(3) 0.67922(16) 0.0275(9) Uani 1.000000 .
C19 C 0.0547(4) 0.6525(3) 0.59767(15) 0.0274(9) Uani 1.000000 .
C20 C 0.1692(4) 0.7582(3) 0.65762(17) 0.0293(9) Uani 1.000000 .
O21 O 0.3488(2) 0.66003(17) 0.76920(10) 0.0178(5) Uani 1.000000 .
C22 C 0.6116(3) 0.6298(3) 0.81745(14) 0.0166(7) Uani 1.000000 .
C23 C 0.6169(3) 0.7029(2) 0.77794(14) 0.0162(7) Uani 1.000000 .
C24 C 0.6097(3) 0.7957(3) 0.79276(14) 0.0199(8) Uani 1.000000 .
C25 C 0.6137(4) 0.8660(3) 0.75738(16) 0.0244(9) Uani 1.000000 .
C26 C 0.6351(3) 0.7544(3) 0.69078(15) 0.0225(8) Uani 1.000000 .
C27 C 0.6304(3) 0.6833(3) 0.72608(15) 0.0199(8) Uani 1.000000 .
C28 C 0.5912(3) 0.5351(2) 0.80700(13) 0.0165(7) Uani 1.000000 .
C29 C 0.6473(3) 0.4589(3) 0.83892(14) 0.0198(8) Uani 1.000000 .
C30 C 0.6373(4) 0.4778(3) 0.89598(15) 0.0201(8) Uani 1.000000 .
C31 C 0.5241(4) 0.3587(3) 0.93400(15) 0.0244(8) Uani 1.000000 .
C32 C 0.4227(4) 0.4183(3) 0.92614(13) 0.0214(7) Uani 1.000000 .
C33 C 0.4810(4) 0.6021(3) 0.96401(14) 0.0246(8) Uani 1.000000 .
C34 C 0.5633(4) 0.6866(3) 0.95422(15) 0.0249(8) Uani 1.000000 .
C35 C 0.5269(5) 0.5480(3) 1.01001(16) 0.0397(12) Uani 1.000000 .
C36 C 0.3454(4) 0.6344(4) 0.97153(17) 0.0355(11) Uani 1.000000 .
C37 C 0.3037(4) 0.3881(3) 0.93554(15) 0.0261(9) Uani 1.000000 .
C38 C 0.2852(5) 0.2978(3) 0.95299(16) 0.0338(11) Uani 1.000000 .
C39 C 0.3863(5) 0.2399(3) 0.96040(16) 0.0347(11) Uani 1.000000 .
C40 C 0.5068(5) 0.2691(3) 0.95088(15) 0.0314(10) Uani 1.000000 .
Cl1 Cl 0.72901(10) 0.41021(9) 0.70700(4) 0.0399(2) Uani 1.000000 .
C1a C 0.7215(5) 0.3238(3) 0.66008(18) 0.0387(11) Uani 1.000000 .
Cl2 Cl 0.76351(13) 0.36656(10) 0.60004(5) 0.0488(3) Uani 1.000000 .
C41 C 0.6273(4) 0.8458(3) 0.70623(16) 0.0242(8) Uani 1.000000 .
H5 H 0.2853(4) 0.3572(3) 0.57231(14) 0.0273(9) Uiso 1.000000 R
H4 H 0.4858(4) 0.4151(3) 0.55881(15) 0.0315(10) Uiso 1.000000 R
H3 H 0.5536(4) 0.5487(3) 0.60030(16) 0.0319(11) Uiso 1.000000 R
H2 H 0.4194(3) 0.6261(3) 0.65569(14) 0.0248(9) Uiso 1.000000 R
H16 H 0.0138(3) 0.4437(3) 0.87427(15) 0.0256(10) Uiso 1.000000 R
H15 H -0.0206(4) 0.4925(3) 0.95783(15) 0.0285(10) Uiso 1.000000 R
H14 H -0.0841(4) 0.6443(3) 0.97434(16) 0.0324(10) Uiso 1.000000 R
H13 H -0.1143(4) 0.7468(3) 0.90634(16) 0.0327(11) Uiso 1.000000 R
H12 H -0.0846(4) 0.6980(3) 0.82306(15) 0.0276(10) Uiso 1.000000 R
H37 H 0.2346(4) 0.4280(3) 0.93026(15) 0.0314(11) Uiso 1.000000 R
H38 H 0.2032(5) 0.2762(3) 0.95976(16) 0.0406(13) Uiso 1.000000 R
H39 H 0.3727(5) 0.1788(3) 0.97229(16) 0.0416(13) Uiso 1.000000 R
H40 H 0.5756(5) 0.2289(3) 0.95579(15) 0.0377(12) Uiso 1.000000 R
H27 H 0.6364(3) 0.6210(3) 0.71501(15) 0.0238(9) Uiso 1.000000 R
H26 H 0.6438(3) 0.7403(3) 0.65566(15) 0.0270(10) Uiso 1.000000 R
H41 H 0.6313(4) 0.8942(3) 0.68187(16) 0.0291(10) Uiso 1.000000 R
H25 H 0.6072(4) 0.9284(3) 0.76817(16) 0.0293(10) Uiso 1.000000 R
H24 H 0.6018(3) 0.8105(3) 0.82783(14) 0.0238(9) Uiso 1.000000 R
H7 H -0.0288(4) 0.4878(2) 0.66816(14) 0.0234(9) Uiso 1.000000 R
H8a H -0.0061(3) 0.3717(3) 0.72475(13) 0.0234(8) Uiso 1.000000 R
H8b H 0.1424(3) 0.3709(3) 0.72002(13) 0.0234(8) Uiso 1.000000 R
H9 H 0.1007(3) 0.4254(2) 0.80266(14) 0.0207(8) Uiso 1.000000 R
H10 H -0.0647(3) 0.5566(3) 0.76069(14) 0.0221(9) Uiso 1.000000 R
H18a H -0.1004(11) 0.6479(7) 0.6783(11) 0.0412(14) Uiso 1.000000 GR
H18b H -0.0288(5) 0.719(2) 0.7147(4) 0.0412(14) Uiso 1.000000 GR
H18c H -0.0833(15) 0.7533(14) 0.6613(7) 0.0412(14) Uiso 1.000000 GR
H19a H 0.1331(7) 0.634(2) 0.5815(3) 0.0410(14) Uiso 1.000000 GR
H19b H -0.005(2) 0.6014(15) 0.59576(15) 0.0410(14) Uiso 1.000000 GR
H19c H 0.021(3) 0.7064(7) 0.5800(3) 0.0410(14) Uiso 1.000000 GR
H20a H 0.186(2) 0.7711(14) 0.69355(17) 0.0440(14) Uiso 1.000000 GR
H20b H 0.2473(12) 0.7427(9) 0.6403(10) 0.0440(14) Uiso 1.000000 GR
H20c H 0.1320(13) 0.8128(6) 0.6417(11) 0.0440(14) Uiso 1.000000 GR
H22 H 0.6646(3) 0.6420(3) 0.84804(14) 0.0199(9) Uiso 1.000000 R
H28 H 0.5892(3) 0.5206(2) 0.76982(13) 0.0198(9) Uiso 1.000000 R
H29a H 0.6042(3) 0.4001(3) 0.83106(14) 0.0238(9) Uiso 1.000000 R
H29b H 0.7362(3) 0.4515(3) 0.82972(14) 0.0238(9) Uiso 1.000000 R
H30 H 0.7045(4) 0.5209(3) 0.90743(15) 0.0241(9) Uiso 1.000000 R
H34a H 0.6484(8) 0.6664(3) 0.9465(11) 0.0374(12) Uiso 1.000000 GR
H34b H 0.5300(16) 0.7216(12) 0.9253(7) 0.0374(12) Uiso 1.000000 GR
H34c H 0.564(2) 0.7260(11) 0.9846(4) 0.0374(12) Uiso 1.000000 GR
H35a H 0.474(2) 0.4937(15) 1.0151(9) 0.0596(18) Uiso 1.000000 GR
H35b H 0.6131(13) 0.528(2) 1.0042(6) 0.0596(18) Uiso 1.000000 GR
H35c H 0.523(3) 0.5874(9) 1.0403(3) 0.0596(18) Uiso 1.000000 GR
H36a H 0.3161(11) 0.665(2) 0.9405(5) 0.0532(16) Uiso 1.000000 GR
H36b H 0.2924(7) 0.5810(5) 0.9788(13) 0.0532(16) Uiso 1.000000 GR
H36c H 0.3415(7) 0.6779(18) 1.0000(8) 0.0532(16) Uiso 1.000000 GR
H1aa H 0.7781(5) 0.2726(3) 0.66944(18) 0.0464(14) Uiso 1.000000 R
H1ab H 0.6356(5) 0.2989(3) 0.65852(18) 0.0464(14) Uiso 1.000000 R

loop_
_atom_site_aniso_label
_atom_site_aniso_U_11
_atom_site_aniso_U_22
_atom_site_aniso_U_33
_atom_site_aniso_U_12
_atom_site_aniso_U_13
_atom_site_aniso_U_23
Rh1 0.01095(12) 0.01462(12) 0.01554(12) -0.00090(11) -0.00124(9) -0.00206(10)
Rh2 0.01109(12) 0.01528(12) 0.01281(12) -0.00138(11) 0.00006(9) -0.00084(10)
P1 0.0133(4) 0.0153(4) 0.0168(4) -0.0002(4) -0.0024(3) -0.0024(3)
P2 0.0180(4) 0.0179(4) 0.0133(4) -0.0027(4) -0.0013(3) 0.0002(3)
O1 0.0205(12) 0.0203(14) 0.0203(12) -0.0015(11) -0.0028(10) -0.0057(10)
O2 0.0258(14) 0.0243(15) 0.0261(14) 0.0011(12) -0.0061(11) 0.0087(11)
O3 0.0124(11) 0.0258(14) 0.0231(13) -0.0006(11) -0.0018(9) -0.0061(11)
C1 0.0201(18) 0.0183(18) 0.0155(17) 0.0037(16) -0.0011(14) -0.0003(14)
C2 0.0226(18) 0.022(2) 0.0170(17) -0.0028(16) -0.0012(14) -0.0035(14)
C3 0.0209(19) 0.030(2) 0.029(2) -0.0041(18) 0.0035(16) 0.0015(17)
C4 0.030(2) 0.0263(19) 0.0227(19) 0.0082(19) 0.0046(17) -0.0012(15)
C5 0.032(2) 0.0167(16) 0.0193(17) 0.0071(19) -0.0031(15) -0.0006(15)
C6 0.0191(18) 0.0186(18) 0.0164(18) 0.0010(16) -0.0053(14) 0.0023(14)
C7 0.0178(18) 0.0185(18) 0.0223(19) -0.0000(16) -0.0031(15) -0.0038(14)
C8 0.0191(16) 0.0154(16) 0.0239(17) -0.0015(17) -0.0019(14) -0.0034(15)
C9 0.0152(16) 0.0163(16) 0.0204(17) -0.0006(15) -0.0014(15) -0.0001(14)
C10 0.0136(17) 0.0170(18) 0.0245(19) -0.0058(15) 0.0026(14) -0.0000(14)
C11 0.0092(15) 0.0194(18) 0.0225(18) -0.0028(14) -0.0011(14) -0.0038(14)
C12 0.0157(17) 0.0234(19) 0.030(2) 0.0018(17) 0.0016(16) -0.0006(15)
C13 0.019(2) 0.027(2) 0.036(2) 0.0032(18) 0.0015(17) -0.0070(17)
C14 0.0214(19) 0.031(2) 0.029(2) -0.0035(18) -0.0006(17) -0.0065(16)
C15 0.0206(19) 0.026(2) 0.025(2) -0.0024(17) 0.0001(16) 0.0017(16)
C16 0.0151(18) 0.0200(19) 0.029(2) -0.0062(16) 0.0007(15) -0.0011(16)
C17 0.0203(19) 0.0169(17) 0.028(2) 0.0020(17) -0.0056(16) -0.0007(15)
C18 0.026(2) 0.022(2) 0.034(2) 0.0079(18) -0.0039(17) -0.0065(16)
C19 0.031(2) 0.027(2) 0.024(2) 0.0053(19) -0.0069(18) -0.0001(16)
C20 0.034(2) 0.0185(18) 0.036(2) -0.0021(18) -0.0083(19) 0.0034(17)
O21 0.0141(12) 0.0198(12) 0.0194(13) -0.0012(10) -0.0049(10) -0.0025(10)
C22 0.0122(16) 0.0197(18) 0.0180(17) -0.0019(15) 0.0009(13) 0.0002(14)
C23 0.0094(15) 0.0173(17) 0.0218(18) -0.0025(14) -0.0020(13) 0.0018(14)
C24 0.0159(17) 0.0234(19) 0.0202(18) -0.0025(15) -0.0046(14) -0.0048(15)
C25 0.0223(19) 0.0158(18) 0.035(2) -0.0026(16) -0.0093(16) 0.0020(16)
C26 0.0168(18) 0.031(2) 0.0201(19) -0.0003(17) 0.0027(15) 0.0074(16)
C27 0.0164(18) 0.0224(19) 0.0208(18) -0.0011(15) 0.0020(15) 0.0000(15)
C28 0.0134(17) 0.0197(18) 0.0163(17) -0.0001(15) 0.0032(14) 0.0004(14)
C29 0.0157(17) 0.0199(18) 0.0239(19) 0.0006(15) -0.0017(15) 0.0022(15)
C30 0.0189(18) 0.0179(18) 0.0235(19) -0.0035(16) -0.0062(15) 0.0068(15)
C31 0.032(2) 0.024(2) 0.0170(18) -0.0003(18) -0.0048(16) 0.0036(15)
C32 0.0282(19) 0.0196(18) 0.0165(16) -0.0051(19) -0.0011(15) -0.0017(14)
C33 0.031(2) 0.025(2) 0.0173(18) -0.0074(19) -0.0002(15) -0.0034(16)
C34 0.028(2) 0.0241(19) 0.0224(19) -0.0057(19) 0.0019(17) -0.0041(15)
C35 0.061(3) 0.039(3) 0.019(2) -0.013(2) -0.010(2) 0.0022(18)
C36 0.033(2) 0.048(3) 0.026(2) -0.011(2) 0.0109(18) -0.017(2)
C37 0.032(2) 0.026(2) 0.0203(18) -0.0095(18) 0.0014(17) -0.0001(15)
C38 0.044(3) 0.031(2) 0.027(2) -0.021(2) 0.0022(19) 0.0018(17)
C39 0.061(3) 0.024(2) 0.019(2) -0.012(2) 0.000(2) 0.0040(16)
C40 0.047(3) 0.027(2) 0.020(2) 0.001(2) -0.0045(18) 0.0040(17)
Cl1 0.0304(5) 0.0398(6) 0.0494(6) -0.0010(5) 0.0098(4) -0.0153(6)
C1a 0.055(3) 0.027(2) 0.035(2) -0.014(2) 0.012(2) -0.0034(19)
Cl2 0.0488(7) 0.0601(8) 0.0375(6) 0.0022(6) 0.0135(5) 0.0108(6)
C41 0.0163(18) 0.027(2) 0.029(2) -0.0012(17) -0.0052(15) 0.0115(16)

loop_
_atom_type_symbol
_atom_type_scat_dispersion_real
_atom_type_scat_dispersion_imag
_atom_type_scat_Cromer_Mann_a1
_atom_type_scat_Cromer_Mann_a2
_atom_type_scat_Cromer_Mann_a3
_atom_type_scat_Cromer_Mann_a4
_atom_type_scat_Cromer_Mann_b1
_atom_type_scat_Cromer_Mann_b2
_atom_type_scat_Cromer_Mann_b3
_atom_type_scat_Cromer_Mann_b4
_atom_type_scat_Cromer_Mann_c
_atom_type_scat_source
_atom_type_scat_dispersion_source
C 0.01920 0.00962 2.31000 1.02000 1.58860 0.86500 20.84390 10.20750 0.56870 51.65120 0.215599998832 'International Tables Volume C Table 6.1.1.4 (pp. 500-502)' 'Henke, Gullikson and Davis, At. Data and Nucl. Data Tables, 1993, 54, 2'
Cl 0.36842 0.69938 11.46040 7.19640 6.25560 1.64550 0.01040 1.16620 18.51940 47.77840 -9.55739974976 'International Tables Volume C Table 6.1.1.4 (pp. 500-502)' 'Henke, Gullikson and Davis, At. Data and Nucl. Data Tables, 1993, 54, 2'
H 0.00000 0.00000 0.49300 0.32291 0.14019 0.04081 10.51090 26.12570 3.14236 57.79970 0.0030380000826 'International Tables Volume C Table 6.1.1.4 (pp. 500-502)' 'Henke, Gullikson and Davis, At. Data and Nucl. Data Tables, 1993, 54, 2'
O 0.05239 0.03376 3.04850 2.28680 1.54630 0.86700 13.27710 5.70110 0.32390 32.90890 0.250800013542 'International Tables Volume C Table 6.1.1.4 (pp. 500-502)' 'Henke, Gullikson and Davis, At. Data and Nucl. Data Tables, 1993, 54, 2'
P 0.30359 0.43700 6.43450 4.17910 1.78000 1.49080 1.90670 27.15700 0.52600 68.16450 1.11489999294 'International Tables Volume C Table 6.1.1.4 (pp. 500-502)' 'Henke, Gullikson and Davis, At. Data and Nucl. Data Tables, 1993, 54, 2'
Rh 0.12043 3.64380 19.29570 14.35010 4.73425 1.28918 0.75154 8.21758 25.87490 98.60620 5.32800006866 'International Tables Volume C Table 6.1.1.4 (pp. 500-502)' 'Henke, Gullikson and Davis, At. Data and Nucl. Data Tables, 1993, 54, 2'

loop_
_geom_angle_atom_site_label_1
_geom_angle_atom_site_label_2
_geom_angle_atom_site_label_3
_geom_angle
P1 Rh1 Rh2 133.03(2)
O3 Rh1 Rh2 41.81(6)
O3 Rh1 P1 173.37(7)
C9 Rh1 Rh2 117.12(10)
C9 Rh1 P1 84.35(10)
C9 Rh1 O3 101.84(12)
C10 Rh1 Rh2 132.22(10)
C10 Rh1 P1 91.49(10)
C10 Rh1 O3 94.84(12)
C10 Rh1 C9 39.00(14)
O21 Rh1 Rh2 43.56(7)
O21 Rh1 P1 99.20(8)
O21 Rh1 O3 74.20(10)
O21 Rh1 C9 153.74(12)
O21 Rh1 C10 163.86(12)
P2 Rh2 Rh1 134.30(3)
O3 Rh2 Rh1 43.24(7)
O3 Rh2 P2 99.86(8)
O21 Rh2 Rh1 41.82(7)
O21 Rh2 P2 173.32(7)
O21 Rh2 O3 73.94(10)
C22 Rh2 Rh1 133.10(10)
C22 Rh2 P2 90.87(10)
C22 Rh2 O3 160.70(12)
C22 Rh2 O21 94.42(12)
C28 Rh2 Rh1 120.91(10)
C28 Rh2 P2 83.34(10)
C28 Rh2 O3 157.77(12)
C28 Rh2 O21 103.34(12)
C28 Rh2 C22 39.00(14)
C1 P1 Rh1 119.21(12)
C7 P1 Rh1 108.51(12)
C7 P1 C1 89.62(17)
C17 P1 Rh1 121.60(13)
C17 P1 C1 104.37(18)
C17 P1 C7 108.65(17)
C30 P2 Rh2 108.48(12)
C32 P2 Rh2 122.55(12)
C32 P2 C30 88.95(17)
C33 P2 Rh2 118.88(14)
C33 P2 C30 109.52(18)
C33 P2 C32 104.16(17)
C7 O1 C6 111.8(3)
C31 O2 C30 111.1(3)
Rh2 O3 Rh1 94.95(10)
C2 C1 P1 131.2(3)
C6 C1 P1 109.1(3)
C6 C1 C2 119.7(3)
C3 C2 C1 120.5(3)
H2 C2 C1 119.8(2)
H2 C2 C3 119.8(2)
C4 C3 C2 119.5(4)
H3 C3 C2 120.2(2)
H3 C3 C4 120.2(2)
C5 C4 C3 121.3(4)
H4 C4 C3 119.3(2)
H4 C4 C5 119.3(2)
C6 C5 C4 118.5(4)
H5 C5 C4 120.7(2)
H5 C5 C6 120.7(2)
C1 C6 O1 118.5(3)
C5 C6 O1 120.9(3)
C5 C6 C1 120.5(4)
O1 C7 P1 108.4(2)
C8 C7 P1 106.9(2)
C8 C7 O1 110.8(3)
H7 C7 P1 110.24(12)
H7 C7 O1 110.24(18)
H7 C7 C8 110.2(2)
C9 C8 C7 114.4(3)
H8a C8 C7 108.66(19)
H8a C8 C9 108.66(19)
H8b C8 C7 108.7(2)
H8b C8 C9 108.66(19)
H8b C8 H8a 107.6
C8 C9 Rh1 115.8(2)
C10 C9 Rh1 72.0(2)
C10 C9 C8 124.1(3)
H9 C9 Rh1 112.88(10)
H9 C9 C8 112.88(19)
H9 C9 C10 112.9(2)
C9 C10 Rh1 69.0(2)
C11 C10 Rh1 107.8(2)
C11 C10 C9 123.5(3)
H10 C10 Rh1 115.55(10)
H10 C10 C9 115.6(2)
H10 C10 C11 115.6(2)
C12 C11 C10 118.8(3)
C16 C11 C10 122.9(3)
C16 C11 C12 118.3(3)
C13 C12 C11 120.6(4)
H12 C12 C11 119.7(2)
H12 C12 C13 119.7(2)
C14 C13 C12 120.6(4)
H13 C13 C12 119.7(2)
H13 C13 C14 119.7(2)
C15 C14 C13 119.3(4)
H14 C14 C13 120.3(2)
H14 C14 C15 120.3(2)
C16 C15 C14 120.3(4)
H15 C15 C14 119.9(2)
H15 C15 C16 119.9(2)
C15 C16 C11 120.9(4)
H16 C16 C11 119.5(2)
H16 C16 C15 119.5(2)
C18 C17 P1 108.3(3)
C19 C17 P1 112.1(3)
C19 C17 C18 109.5(3)
C20 C17 P1 106.5(3)
C20 C17 C18 109.7(3)
C20 C17 C19 110.7(3)
H18a C18 C17 109.5
H18b C18 C17 109.5
H18b C18 H18a 109.5
H18c C18 C17 109.5
H18c C18 H18a 109.5
H18c C18 H18b 109.5
H19a C19 C17 109.5
H19b C19 C17 109.5
H19b C19 H19a 109.5
H19c C19 C17 109.5
H19c C19 H19a 109.5
H19c C19 H19b 109.5
H20a C20 C17 109.5
H20b C20 C17 109.5
H20b C20 H20a 109.5
H20c C20 C17 109.5
H20c C20 H20a 109.5
H20c C20 H20b 109.5
Rh2 O21 Rh1 94.62(10)
C23 C22 Rh2 111.1(2)
C28 C22 Rh2 69.7(2)
C28 C22 C23 124.1(3)
H22 C22 Rh2 114.51(10)
H22 C22 C23 114.51(19)
H22 C22 C28 114.5(2)
C24 C23 C22 119.2(3)
C27 C23 C22 122.7(3)
C27 C23 C24 118.1(3)
C25 C24 C23 121.2(4)
H24 C24 C23 119.4(2)
H24 C24 C25 119.4(2)
C41 C25 C24 120.2(4)
H25 C25 C24 119.9(2)
H25 C25 C41 119.9(2)
C41 C26 C27 120.7(4)
H26 C26 C27 119.6(2)
H26 C26 C41 119.6(2)
C26 C27 C23 120.3(4)
H27 C27 C23 119.9(2)
H27 C27 C26 119.9(2)
C22 C28 Rh2 71.3(2)
C29 C28 Rh2 116.2(2)
C29 C28 C22 122.6(3)
H28 C28 Rh2 113.41(10)
H28 C28 C22 113.4(2)
H28 C28 C29 113.4(2)
C30 C29 C28 112.7(3)
H29a C29 C28 109.1(2)
H29a C29 C30 109.1(2)
H29b C29 C28 109.1(2)
H29b C29 C30 109.1(2)
H29b C29 H29a 107.8
O2 C30 P2 108.3(2)
C29 C30 P2 105.3(2)
C29 C30 O2 110.4(3)
H30 C30 P2 110.90(12)
H30 C30 O2 110.90(18)
H30 C30 C29 110.9(2)
C32 C31 O2 118.3(3)
C40 C31 O2 120.4(4)
C40 C31 C32 121.3(4)
C31 C32 P2 109.1(3)
C37 C32 P2 130.9(3)
C37 C32 C31 119.9(4)
C34 C33 P2 107.8(3)
C35 C33 P2 111.9(3)
C35 C33 C34 111.0(3)
C36 C33 P2 105.9(3)
C36 C33 C34 108.9(4)
C36 C33 C35 111.1(4)
H34a C34 C33 109.5
H34b C34 C33 109.5
H34b C34 H34a 109.5
H34c C34 C33 109.5
H34c C34 H34a 109.5
H34c C34 H34b 109.5
H35a C35 C33 109.5
H35b C35 C33 109.5
H35b C35 H35a 109.5
H35c C35 C33 109.5
H35c C35 H35a 109.5
H35c C35 H35b 109.5
H36a C36 C33 109.5
H36b C36 C33 109.5
H36b C36 H36a 109.5
H36c C36 C33 109.5
H36c C36 H36a 109.5
H36c C36 H36b 109.5
C38 C37 C32 119.3(4)
H37 C37 C32 120.4(2)
H37 C37 C38 120.4(3)
C39 C38 C37 120.0(4)
H38 C38 C37 120.0(3)
H38 C38 C39 120.0(3)
C40 C39 C38 121.5(4)
H39 C39 C38 119.3(3)
H39 C39 C40 119.3(3)
C39 C40 C31 118.1(4)
H40 C40 C31 121.0(3)
H40 C40 C39 121.0(3)
Cl2 C1a Cl1 111.6(2)
H1aa C1a Cl1 109.31(18)
H1aa C1a Cl2 109.31(18)
H1ab C1a Cl1 109.31(17)
H1ab C1a Cl2 109.31(18)
H1ab C1a H1aa 108.0
C26 C41 C25 119.5(4)
H41 C41 C25 120.3(2)
H41 C41 C26 120.3(2)

loop_
_geom_bond_atom_site_label_1
_geom_bond_atom_site_label_2
_geom_bond_distance
Rh1 Rh2 3.0715(3)
Rh1 P1 2.1641(9)
Rh1 O3 2.112(2)
Rh1 C9 2.097(3)
Rh1 C10 2.137(3)
Rh1 O21 2.055(2)
Rh2 P2 2.1603(9)
Rh2 O3 2.055(2)
Rh2 O21 2.124(3)
Rh2 C22 2.132(4)
Rh2 C28 2.110(4)
P1 C1 1.805(4)
P1 C7 1.864(4)
P1 C17 1.863(4)
P2 C30 1.860(4)
P2 C32 1.826(4)
P2 C33 1.864(4)
O1 C6 1.363(5)
O1 C7 1.443(4)
O2 C30 1.462(4)
O2 C31 1.368(5)
C1 C2 1.381(5)
C1 C6 1.402(5)
C2 C3 1.384(6)
C2 H2 0.9500
C3 C4 1.394(6)
C3 H3 0.9500
C4 C5 1.385(6)
C4 H4 0.9500
C5 C6 1.399(5)
C5 H5 0.9500
C7 C8 1.531(5)
C7 H7 1.0000
C8 C9 1.527(5)
C8 H8a 0.9900
C8 H8b 0.9900
C9 C10 1.414(5)
C9 H9 1.0000
C10 C11 1.487(5)
C10 H10 1.0000
C11 C12 1.413(5)
C11 C16 1.391(5)
C12 C13 1.381(6)
C12 H12 0.9500
C13 C14 1.395(6)
C13 H13 0.9500
C14 C15 1.390(6)
C14 H14 0.9500
C15 C16 1.395(6)
C15 H15 0.9500
C16 H16 0.9500
C17 C18 1.527(6)
C17 C19 1.530(5)
C17 C20 1.531(6)
C18 H18a 0.9800
C18 H18b 0.9800
C18 H18c 0.9800
C19 H19a 0.9800
C19 H19b 0.9800
C19 H19c 0.9800
C20 H20a 0.9800
C20 H20b 0.9800
C20 H20c 0.9800
C22 C23 1.484(5)
C22 C28 1.416(5)
C22 H22 1.0000
C23 C24 1.402(5)
C23 C27 1.400(5)
C24 C25 1.379(5)
C24 H24 0.9500
C25 C41 1.384(6)
C25 H25 0.9500
C26 C27 1.387(5)
C26 C41 1.388(6)
C26 H26 0.9500
C27 H27 0.9500
C28 C29 1.512(5)
C28 H28 1.0000
C29 C30 1.528(5)
C29 H29a 0.9900
C29 H29b 0.9900
C30 H30 1.0000
C31 C32 1.404(6)
C31 C40 1.383(6)
C32 C37 1.373(6)
C33 C34 1.531(5)
C33 C35 1.523(6)
C33 C36 1.541(6)
C34 H34a 0.9800
C34 H34b 0.9800
C34 H34c 0.9800
C35 H35a 0.9800
C35 H35b 0.9800
C35 H35c 0.9800
C36 H36a 0.9800
C36 H36b 0.9800
C36 H36c 0.9800
C37 C38 1.400(6)
C37 H37 0.9500
C38 C39 1.385(7)
C38 H38 0.9500
C39 C40 1.383(7)
C39 H39 0.9500
C40 H40 0.9500
Cl1 C1a 1.759(5)
C1a Cl2 1.754(5)
C1a H1aa 0.9900
C1a H1ab 0.9900
C41 H41 0.9500
